data_2205133
loop_
_publ_author_name
'Yong-Zhou Hu'
'Hua-Zhou Ying'

_publ_section_title
(+-)-(3a<i>RS</i>,4<i>SR</i>)-9-Chloro-2-(2-chloro-4-nitrophenyl)-4-(4-chlorophenyl)-3a,4-diethoxy-6,8-dimethoxychromano[4,3-<i>d</i>]-\D^1,9^^b^-1,2,3-thiadiazoline
_journal_issue 2
_journal_name_full 'Acta Crystallographica Section E'
_journal_page_first o416
_journal_page_last o418
_journal_paper_doi 10.1107/S1600536805001807
_journal_volume 61
_journal_year 2005
_chemical_formula_iupac 'C27 H24 Cl3 N3 O7 S'
_chemical_formula_moiety 'C27 H24 Cl3 N3 O7 S'
_chemical_formula_sum 'C27 H24 Cl3 N3 O7 S'
_chemical_formula_weight 640.90
_chemical_name_systematic
;
(+-)-(3aRS,4SR)-9-Chloro-3a,4-diethoxy-6,8-dimethoxy-2-
(2-chloro-4-nitrophenyl)-4-(4-chlorophenyl)chromano[4,3-d]-\D^1,9b^-1,2,3-
thiadiazoline
;
_space_group_IT_number 14
_symmetry_cell_setting monoclinic
_symmetry_space_group_name_Hall '-P 2ybc'
_symmetry_space_group_name_H-M 'P 1 21/c 1'
_atom_sites_solution_hydrogens geom
_atom_sites_solution_primary direct
_atom_sites_solution_secondary difmap
_cell_angle_alpha 90.00
_cell_angle_beta 113.652(4)
_cell_angle_gamma 90.00
_cell_formula_units_Z 4
_cell_length_a 18.285(4)
_cell_length_b 10.779(3)
_cell_length_c 16.152(4)
_cell_measurement_reflns_used 3365
_cell_measurement_temperature 293(2)
_cell_measurement_theta_max 46.544
_cell_measurement_theta_min 4.676
_cell_volume 2916.0(13)
_computing_cell_refinement SMART
_computing_data_collection 'SMART (Bruker, 1997)'
_computing_data_reduction 'SAINT (Bruker, 1997)'
_computing_molecular_graphics 'SHELXTL (Bruker, 1997)'
_computing_publication_material SHELXTL
_computing_structure_refinement 'SHELXL97 (Sheldrick, 1997)'
_computing_structure_solution 'SHELXS97 (Sheldrick, 1997)'
_diffrn_ambient_temperature 293(2)
_diffrn_measured_fraction_theta_full 0.995
_diffrn_measured_fraction_theta_max 0.995
_diffrn_measurement_device_type 'Bruker SMART CCD area-detector'
_diffrn_measurement_method '\f and \w scans'
_diffrn_radiation_monochromator graphite
_diffrn_radiation_source 'fine-focus sealed tube'
_diffrn_radiation_type MoK\a
_diffrn_radiation_wavelength 0.71073
_diffrn_reflns_av_R_equivalents 0.0741
_diffrn_reflns_av_sigmaI/netI 0.0754
_diffrn_reflns_limit_h_max 23
_diffrn_reflns_limit_h_min -12
_diffrn_reflns_limit_k_max 11
_diffrn_reflns_limit_k_min -13
_diffrn_reflns_limit_l_max 20
_diffrn_reflns_limit_l_min -20
_diffrn_reflns_number 16701
_diffrn_reflns_theta_full 27.00
_diffrn_reflns_theta_max 27.00
_diffrn_reflns_theta_min 2.25
_exptl_absorpt_coefficient_mu 0.436
_exptl_absorpt_correction_T_max 0.885
_exptl_absorpt_correction_T_min 0.525
_exptl_absorpt_correction_type multi-scan
_exptl_absorpt_process_details '(SADABS; Sheldrick, 1996)'
_exptl_crystal_colour yellow
_exptl_crystal_density_diffrn 1.460
_exptl_crystal_density_method 'not measured'
_exptl_crystal_description prism
_exptl_crystal_F_000 1320
_exptl_crystal_size_max 0.510
_exptl_crystal_size_mid 0.337
_exptl_crystal_size_min 0.281
_refine_diff_density_max 0.389
_refine_diff_density_min -0.284
_refine_ls_extinction_method none
_refine_ls_goodness_of_fit_ref 0.891
_refine_ls_hydrogen_treatment constr
_refine_ls_matrix_type full
_refine_ls_number_parameters 374
_refine_ls_number_reflns 6336
_refine_ls_number_restraints 0
_refine_ls_restrained_S_all 0.891
_refine_ls_R_factor_all 0.0875
_refine_ls_R_factor_gt 0.0485
_refine_ls_shift/su_max 0.016
_refine_ls_shift/su_mean 0.001
_refine_ls_structure_factor_coef Fsqd
_refine_ls_weighting_details 'calc w=1/[\s^2^(Fo^2^)+(0.0469P)^2^] where P=(Fo^2^+2Fc^2^)/3'
_refine_ls_weighting_scheme calc
_refine_ls_wR_factor_gt 0.1026
_refine_ls_wR_factor_ref 0.1148
_reflns_number_gt 3679
_reflns_number_total 6336
_reflns_threshold_expression I>2\s(I)
_cod_data_source_file ob6461.cif
_cod_data_source_block I
_cod_depositor_comments
;
The following automatic conversions were performed:
'_symmetry_cell_setting' value 'Monoclinic' changed to 'monoclinic'
according to '/home/saulius/struct/CIF-dictionaries/cif_core.dic'
dictionary named 'cif_core.dic' version 2.4.1 from 2010-06-29.

Automatic conversion script
Id: cif_fix_enum 1527 2010-12-29 10:47:43Z saulius 

The following automatic conversions were performed:

'_symmetry_cell_setting' value 'Monoclinic' changed to 'monoclinic'
according to /home/saulius/struct/CIF-dictionaries/cif_core.dic
dictionary named 'cif_core.dic' version 2.4.1 from 2010-06-29.

Automatic conversion script
Id: cif_fix_values 1715 2011-07-08 13:25:40Z adriana 
;
_cod_original_cell_volume 2916.0(12)
_cod_original_sg_symbol_H-M P21/c
_cod_database_code 2205133
_cod_database_fobs_code 2205133

loop_
_symmetry_equiv_pos_as_xyz
'x, y, z'
'-x, y+1/2, -z+1/2'
'-x, -y, -z'
'x, -y-1/2, z-1/2'

loop_
_atom_site_label
_atom_site_fract_x
_atom_site_fract_y
_atom_site_fract_z
_atom_site_U_iso_or_equiv
_atom_site_adp_type
_atom_site_calc_flag
_atom_site_refinement_flags
_atom_site_occupancy
_atom_site_type_symbol
S1 0.26781(4) 0.03540(6) 0.27000(4) 0.04978(19) Uani d . 1 S
Cl1 0.12097(5) 0.61934(7) 0.28349(5) 0.0866(3) Uani d . 1 Cl
Cl2 -0.06839(5) 0.11879(8) -0.12656(5) 0.0948(3) Uani d . 1 Cl
Cl3 0.39330(6) -0.16700(8) 0.28287(5) 0.0891(3) Uani d . 1 Cl
O1 0.16601(9) 0.37258(14) 0.25807(11) 0.0514(4) Uani d . 1 O
O2 0.15190(9) 0.13948(14) 0.31185(10) 0.0466(4) Uani d . 1 O
O3 0.26481(10) 0.30205(15) 0.21388(11) 0.0541(5) Uani d . 1 O
O4 0.36596(10) 0.31688(15) 0.55440(11) 0.0546(5) Uani d . 1 O
O5 0.21016(11) 0.69198(17) 0.46540(13) 0.0731(6) Uani d . 1 O
O6 0.53535(13) -0.42227(19) 0.57534(14) 0.0814(7) Uani d . 1 O
O7 0.50645(15) -0.3398(2) 0.67827(15) 0.0935(7) Uani d . 1 O
N1 0.35440(11) 0.05384(18) 0.37102(14) 0.0500(5) Uani d . 1 N
N2 0.35202(11) 0.16048(18) 0.41714(14) 0.0493(5) Uani d . 1 N
N3 0.50542(13) -0.3413(2) 0.60280(16) 0.0578(6) Uani d . 1 N
C1 0.28706(13) 0.2219(2) 0.37928(15) 0.0403(6) Uani d . 1 C
C2 0.22047(13) 0.1678(2) 0.29671(15) 0.0405(6) Uani d . 1 C
C3 0.19490(14) 0.2696(2) 0.22357(15) 0.0451(6) Uani d . 1 C
C4 0.21093(13) 0.4139(2) 0.34329(15) 0.0441(6) Uani d . 1 C
C5 0.27077(13) 0.3426(2) 0.40713(16) 0.0421(6) Uani d . 1 C
C6 0.31102(13) 0.3920(2) 0.49422(16) 0.0447(6) Uani d . 1 C
C7 0.29211(14) 0.5086(2) 0.51549(17) 0.0515(7) Uani d . 1 C
H7 0.3192 0.5406 0.5733 0.062 Uiso calc R 1 H
C8 0.23291(15) 0.5776(2) 0.45068(18) 0.0533(7) Uani d . 1 C
C9 0.19252(14) 0.5308(2) 0.36403(17) 0.0516(7) Uani d . 1 C
C10 0.12749(14) 0.2320(2) 0.13610(15) 0.0444(6) Uani d . 1 C
C11 0.04865(14) 0.2425(2) 0.12398(17) 0.0551(7) Uani d . 1 C
H11 0.0359 0.2739 0.1702 0.066 Uiso calc R 1 H
C12 -0.01145(16) 0.2063(3) 0.04331(19) 0.0631(8) Uani d . 1 C
H12 -0.0646 0.2133 0.0351 0.076 Uiso calc R 1 H
C13 0.00754(19) 0.1603(3) -0.02407(18) 0.0620(8) Uani d . 1 C
C14 0.0853(2) 0.1455(3) -0.01268(18) 0.0690(8) Uani d . 1 C
H14 0.0976 0.1112 -0.0583 0.083 Uiso calc R 1 H
C15 0.14507(17) 0.1824(2) 0.06779(17) 0.0578(7) Uani d . 1 C
H15 0.1981 0.1737 0.0760 0.069 Uiso calc R 1 H
C16 0.38885(13) -0.0472(2) 0.42789(16) 0.0432(6) Uani d . 1 C
C17 0.40957(14) -0.1551(2) 0.39528(16) 0.0491(6) Uani d . 1 C
C18 0.44683(14) -0.2518(2) 0.45190(16) 0.0505(6) Uani d . 1 C
H18 0.4595 -0.3242 0.4292 0.061 Uiso calc R 1 H
C19 0.46481(13) -0.2397(2) 0.54181(16) 0.0454(6) Uani d . 1 C
C20 0.44791(15) -0.1336(2) 0.57749(17) 0.0529(7) Uani d . 1 C
H20 0.4623 -0.1264 0.6394 0.063 Uiso calc R 1 H
C21 0.40933(14) -0.0381(2) 0.52017(17) 0.0505(6) Uani d . 1 C
H21 0.3968 0.0336 0.5436 0.061 Uiso calc R 1 H
C22 0.40566(16) 0.3579(3) 0.64496(16) 0.0608(7) Uani d . 1 C
H22A 0.4351 0.4321 0.6463 0.091 Uiso calc R 1 H
H22B 0.4417 0.2945 0.6800 0.091 Uiso calc R 1 H
H22C 0.3670 0.3748 0.6699 0.091 Uiso calc R 1 H
C23 0.24407(17) 0.7393(3) 0.5543(2) 0.0883(11) Uani d . 1 C
H23A 0.2333 0.6834 0.5943 0.133 Uiso calc R 1 H
H23B 0.2213 0.8190 0.5560 0.133 Uiso calc R 1 H
H23C 0.3007 0.7476 0.5731 0.133 Uiso calc R 1 H
C24 0.26154(19) 0.4102(3) 0.1601(2) 0.0812(10) Uani d . 1 C
H24A 0.2708 0.3854 0.1074 0.097 Uiso calc R 1 H
H24B 0.2085 0.4462 0.1392 0.097 Uiso calc R 1 H
C25 0.3178(2) 0.4998(4) 0.2079(3) 0.1358(19) Uani d . 1 C
H25A 0.3007 0.5408 0.2499 0.140 Uiso calc R 1 H
H25B 0.3228 0.5595 0.1664 0.140 Uiso calc R 1 H
H25C 0.3685 0.4606 0.2404 0.140 Uiso calc R 1 H
C26 0.16298(17) 0.0571(3) 0.38471(19) 0.0699(9) Uani d . 1 C
H26A 0.1967 0.0958 0.4415 0.084 Uiso calc R 1 H
H26B 0.1890 -0.0182 0.3778 0.084 Uiso calc R 1 H
C27 0.08415(19) 0.0271(3) 0.3850(2) 0.0957(12) Uani d . 1 C
H27A 0.0563 0.1025 0.3852 0.140 Uiso calc R 1 H
H27B 0.0914 -0.0205 0.4380 0.140 Uiso calc R 1 H
H27C 0.0536 -0.0203 0.3321 0.140 Uiso calc R 1 H

loop_
_atom_site_aniso_label
_atom_site_aniso_U_11
_atom_site_aniso_U_22
_atom_site_aniso_U_33
_atom_site_aniso_U_12
_atom_site_aniso_U_13
_atom_site_aniso_U_23
S1 0.0527(4) 0.0429(4) 0.0433(4) 0.0101(3) 0.0085(3) -0.0003(3)
Cl1 0.0875(6) 0.0580(5) 0.0733(5) 0.0326(4) -0.0106(4) -0.0036(4)
Cl2 0.1051(7) 0.0809(6) 0.0543(5) -0.0064(5) -0.0140(4) -0.0046(4)
Cl3 0.1297(7) 0.0817(6) 0.0510(4) 0.0537(5) 0.0312(4) 0.0102(4)
O1 0.0516(10) 0.0390(10) 0.0466(10) 0.0102(7) 0.0017(8) -0.0014(8)
O2 0.0396(10) 0.0481(10) 0.0470(10) -0.0008(7) 0.0122(8) 0.0059(8)
O3 0.0471(10) 0.0541(11) 0.0543(11) 0.0006(8) 0.0131(8) 0.0200(9)
O4 0.0585(11) 0.0455(10) 0.0418(10) 0.0082(8) 0.0015(8) 0.0020(8)
O5 0.0735(13) 0.0471(12) 0.0742(13) 0.0156(9) 0.0041(10) -0.0180(10)
O6 0.1100(17) 0.0485(12) 0.0686(14) 0.0257(11) 0.0181(12) 0.0048(11)
O7 0.137(2) 0.0879(17) 0.0559(14) 0.0337(14) 0.0392(14) 0.0240(12)
N1 0.0437(12) 0.0375(12) 0.0540(13) 0.0059(9) 0.0040(10) -0.0013(10)
N2 0.0414(12) 0.0365(12) 0.0560(13) 0.0013(9) 0.0048(10) -0.0029(10)
N3 0.0628(15) 0.0447(14) 0.0531(15) 0.0030(11) 0.0098(12) 0.0056(12)
C1 0.0372(13) 0.0351(13) 0.0419(13) 0.0004(10) 0.0089(11) 0.0054(11)
C2 0.0390(14) 0.0374(13) 0.0404(13) 0.0010(10) 0.0109(11) -0.0004(11)
C3 0.0456(15) 0.0398(14) 0.0435(14) 0.0054(11) 0.0112(12) 0.0033(11)
C4 0.0443(14) 0.0366(14) 0.0431(14) -0.0014(11) 0.0087(11) -0.0014(11)
C5 0.0419(14) 0.0333(13) 0.0443(14) 0.0011(10) 0.0101(11) 0.0029(11)
C6 0.0413(14) 0.0404(15) 0.0448(14) 0.0004(11) 0.0093(11) 0.0046(12)
C7 0.0492(15) 0.0446(15) 0.0497(15) -0.0032(12) 0.0082(12) -0.0076(13)
C8 0.0521(16) 0.0355(14) 0.0622(17) 0.0009(11) 0.0123(13) -0.0052(13)
C9 0.0479(15) 0.0390(15) 0.0545(16) 0.0077(11) 0.0064(12) -0.0013(13)
C10 0.0462(15) 0.0398(14) 0.0392(13) 0.0063(11) 0.0086(11) 0.0044(11)
C11 0.0464(16) 0.0563(17) 0.0512(16) 0.0113(12) 0.0077(13) -0.0032(13)
C12 0.0469(16) 0.0662(19) 0.0617(18) 0.0073(13) 0.0067(14) -0.0017(15)
C13 0.073(2) 0.0491(17) 0.0431(16) 0.0036(14) 0.0013(14) 0.0015(13)
C14 0.087(2) 0.069(2) 0.0472(17) 0.0142(17) 0.0223(16) -0.0052(15)
C15 0.0573(17) 0.0635(18) 0.0472(16) 0.0084(13) 0.0153(13) -0.0018(14)
C16 0.0355(13) 0.0384(14) 0.0484(15) 0.0026(10) 0.0095(11) 0.0025(12)
C17 0.0523(16) 0.0461(15) 0.0424(14) 0.0075(12) 0.0121(12) -0.0002(12)
C18 0.0535(16) 0.0389(14) 0.0527(16) 0.0061(11) 0.0145(13) -0.0012(12)
C19 0.0416(14) 0.0407(14) 0.0457(15) 0.0021(11) 0.0089(11) 0.0047(12)
C20 0.0553(16) 0.0529(17) 0.0442(15) 0.0028(13) 0.0133(12) -0.0001(13)
C21 0.0506(16) 0.0424(15) 0.0519(16) 0.0060(12) 0.0138(12) -0.0050(13)
C22 0.0605(17) 0.0616(18) 0.0443(15) 0.0010(13) 0.0043(13) 0.0001(13)
C23 0.068(2) 0.068(2) 0.097(2) 0.0096(16) 0.0000(17) -0.0429(19)
C24 0.077(2) 0.078(2) 0.069(2) -0.0065(17) 0.0097(16) 0.0369(18)
C25 0.113(3) 0.103(3) 0.139(4) -0.034(2) -0.004(3) 0.074(3)
C26 0.0621(19) 0.086(2) 0.0569(18) -0.0058(16) 0.0189(14) 0.0215(16)
C27 0.075(2) 0.105(3) 0.104(3) -0.0233(19) 0.032(2) 0.028(2)

loop_
_atom_type_symbol
_atom_type_description
_atom_type_scat_dispersion_real
_atom_type_scat_dispersion_imag
_atom_type_scat_source
C C 0.0033 0.0016 'International Tables Vol C Tables 4.2.6.8 and 6.1.1.4'
H H 0.0000 0.0000 'International Tables Vol C Tables 4.2.6.8 and 6.1.1.4'
N N 0.0061 0.0033 'International Tables Vol C Tables 4.2.6.8 and 6.1.1.4'
O O 0.0106 0.0060 'International Tables Vol C Tables 4.2.6.8 and 6.1.1.4'
Cl Cl 0.1484 0.1585 'International Tables Vol C Tables 4.2.6.8 and 6.1.1.4'
S S 0.1246 0.1234 'International Tables Vol C Tables 4.2.6.8 and 6.1.1.4'

loop_
_geom_angle_atom_site_label_1
_geom_angle_atom_site_label_2
_geom_angle_atom_site_label_3
_geom_angle
_geom_angle_publ_flag
N1 S1 C2 91.62(10) y
C4 O1 C3 118.55(17) ?
C2 O2 C26 116.05(17) ?
C3 O3 C24 116.94(19) ?
C6 O4 C22 118.74(19) ?
C8 O5 C23 117.9(2) ?
N2 N1 C16 113.38(19) no
N2 N1 S1 112.38(14) y
C16 N1 S1 121.17(16) ?
C1 N2 N1 113.37(19) ?
O6 N3 O7 123.6(2) ?
O6 N3 C19 118.5(2) ?
O7 N3 C19 117.9(2) ?
N2 C1 C5 125.7(2) no
N2 C1 C2 119.0(2) ?
C5 C1 C2 115.26(19) ?
O2 C2 C1 112.86(19) no
O2 C2 C3 105.71(17) ?
C1 C2 C3 106.88(18) ?
O2 C2 S1 114.61(15) no
C1 C2 S1 102.76(15) ?
C3 C2 S1 113.94(17) no
O3 C3 O1 110.26(19) ?
O3 C3 C10 113.8(2) ?
O1 C3 C10 106.34(18) ?
O3 C3 C2 104.78(18) ?
O1 C3 C2 107.39(19) ?
C10 C3 C2 114.14(19) ?
O1 C4 C9 115.8(2) ?
O1 C4 C5 122.9(2) ?
C9 C4 C5 121.2(2) ?
C4 C5 C6 118.2(2) ?
C4 C5 C1 117.6(2) ?
C6 C5 C1 124.2(2) ?
O4 C6 C7 123.6(2) ?
O4 C6 C5 115.7(2) ?
C7 C6 C5 120.7(2) ?
C8 C7 C6 119.9(2) ?
C8 C7 H7 120.1 ?
C6 C7 H7 120.1 ?
O5 C8 C7 124.0(2) ?
O5 C8 C9 115.6(2) ?
C7 C8 C9 120.4(2) ?
C4 C9 C8 119.5(2) ?
C4 C9 Cl1 120.64(19) ?
C8 C9 Cl1 119.82(19) ?
C15 C10 C11 119.0(2) ?
C15 C10 C3 119.3(2) ?
C11 C10 C3 121.7(2) ?
C10 C11 C12 120.1(3) ?
C10 C11 H11 120.0 ?
C12 C11 H11 120.0 ?
C13 C12 C11 119.7(3) ?
C13 C12 H12 120.2 ?
C11 C12 H12 120.2 ?
C12 C13 C14 121.3(3) ?
C12 C13 Cl2 119.5(3) ?
C14 C13 Cl2 119.2(2) ?
C13 C14 C15 118.8(3) ?
C13 C14 H14 120.6 ?
C15 C14 H14 120.6 ?
C10 C15 C14 121.1(3) ?
C10 C15 H15 119.5 ?
C14 C15 H15 119.5 ?
C21 C16 C17 117.9(2) ?
C21 C16 N1 120.4(2) ?
C17 C16 N1 121.4(2) ?
C18 C17 C16 121.3(2) ?
C18 C17 Cl3 118.4(2) ?
C16 C17 Cl3 120.20(19) ?
C19 C18 C17 118.8(2) ?
C19 C18 H18 120.6 ?
C17 C18 H18 120.6 ?
C18 C19 C20 122.0(2) ?
C18 C19 N3 119.2(2) ?
C20 C19 N3 118.8(2) ?
C19 C20 C21 118.9(2) ?
C19 C20 H20 120.6 ?
C21 C20 H20 120.6 ?
C20 C21 C16 121.0(2) ?
C20 C21 H21 119.5 ?
C16 C21 H21 119.5 ?
O4 C22 H22A 109.5 ?
O4 C22 H22B 109.5 ?
H22A C22 H22B 109.5 ?
O4 C22 H22C 109.5 ?
H22A C22 H22C 109.5 ?
H22B C22 H22C 109.5 ?
O5 C23 H23A 109.5 ?
O5 C23 H23B 109.5 ?
H23A C23 H23B 109.5 ?
O5 C23 H23C 109.5 ?
H23A C23 H23C 109.5 ?
H23B C23 H23C 109.5 ?
C25 C24 O3 112.5(3) ?
C25 C24 H24A 109.1 ?
O3 C24 H24A 109.1 ?
C25 C24 H24B 109.1 ?
O3 C24 H24B 109.1 ?
H24A C24 H24B 107.8 ?
C24 C25 H25A 109.5 ?
C24 C25 H25B 109.5 ?
H25A C25 H25B 109.5 ?
C24 C25 H25C 109.5 ?
H25A C25 H25C 109.5 ?
H25B C25 H25C 109.5 ?
O2 C26 C27 108.9(2) ?
O2 C26 H26A 109.9 ?
C27 C26 H26A 109.9 ?
O2 C26 H26B 109.9 ?
C27 C26 H26B 109.9 ?
H26A C26 H26B 108.3 ?
C26 C27 H27A 109.5 ?
C26 C27 H27B 109.5 ?
H27A C27 H27B 109.5 ?
C26 C27 H27C 109.5 ?
H27A C27 H27C 109.5 ?
H27B C27 H27C 109.5 ?

loop_
_geom_bond_atom_site_label_1
_geom_bond_atom_site_label_2
_geom_bond_distance
_geom_bond_publ_flag
S1 N1 1.771(2) y
S1 C2 1.809(2) y
Cl1 C9 1.717(2) y
Cl2 C13 1.739(3) y
Cl3 C17 1.723(3) y
O1 C4 1.364(3) ?
O1 C3 1.435(3) ?
O2 C2 1.404(3) ?
O2 C26 1.422(3) ?
O3 C3 1.393(3) ?
O3 C24 1.441(3) ?
O4 C6 1.351(3) ?
O4 C22 1.418(3) ?
O5 C8 1.353(3) ?
O5 C23 1.411(3) ?
O6 N3 1.206(3) ?
O7 N3 1.212(3) ?
N1 N2 1.380(3) y
N1 C16 1.401(3) y
N2 C1 1.281(3) y
N3 C19 1.460(3) no
C1 C5 1.447(3) ?
C1 C2 1.516(3) y
C2 C3 1.541(3) ?
C3 C10 1.511(3) ?
C4 C9 1.380(3) ?
C4 C5 1.394(3) ?
C5 C6 1.405(3) ?
C6 C7 1.384(3) ?
C7 C8 1.382(3) ?
C7 H7 0.9300 ?
C8 C9 1.389(3) ?
C10 C15 1.375(3) ?
C10 C11 1.379(3) ?
C11 C12 1.382(3) ?
C11 H11 0.9300 ?
C12 C13 1.362(4) ?
C12 H12 0.9300 ?
C13 C14 1.367(4) ?
C14 C15 1.380(3) ?
C14 H14 0.9300 ?
C15 H15 0.9300 ?
C16 C21 1.387(3) ?
C16 C17 1.391(3) ?
C17 C18 1.373(3) ?
C18 C19 1.361(3) ?
C18 H18 0.9300 ?
C19 C20 1.370(3) ?
C20 C21 1.375(3) ?
C20 H20 0.9300 ?
C21 H21 0.9300 ?
C22 H22A 0.9600 ?
C22 H22B 0.9600 ?
C22 H22C 0.9600 ?
C23 H23A 0.9600 ?
C23 H23B 0.9600 ?
C23 H23C 0.9600 ?
C24 C25 1.396(4) ?
C24 H24A 0.9700 ?
C24 H24B 0.9700 ?
C25 H25A 0.9600 ?
C25 H25B 0.9600 ?
C25 H25C 0.9600 ?
C26 C27 1.479(4) ?
C26 H26A 0.9700 ?
C26 H26B 0.9700 ?
C27 H27A 0.9600 ?
C27 H27B 0.9600 ?
C27 H27C 0.9600 ?

loop_
_geom_hbond_atom_site_label_D
_geom_hbond_atom_site_label_H
_geom_hbond_atom_site_label_A
_geom_hbond_site_symmetry_A
_geom_hbond_distance_DH
_geom_hbond_distance_HA
_geom_hbond_distance_DA
_geom_hbond_angle_DHA
_geom_hbond_publ_flag
C25 H25C O7 3_656 0.98 2.499 3.456(5) 175 yes

loop_
_geom_torsion_atom_site_label_1
_geom_torsion_atom_site_label_2
_geom_torsion_atom_site_label_3
_geom_torsion_atom_site_label_4
_geom_torsion
_geom_torsion_publ_flag
C2 S1 N1 N2 -6.43(18) yes
C2 S1 N1 C16 132.2(2) y
C16 N1 N2 C1 -139.9(2) ?
S1 N1 N2 C1 2.1(3) yes
N1 N2 C1 C5 -173.7(2) ?
N1 N2 C1 C2 5.0(3) y
C26 O2 C2 C1 -56.6(3) ?
C26 O2 C2 C3 -173.0(2) ?
C26 O2 C2 S1 60.6(2) ?
N2 C1 C2 O2 114.8(2) y
C5 C1 C2 O2 -66.4(2) no
N2 C1 C2 C3 -129.4(2) ?
C5 C1 C2 C3 49.4(3) no
N2 C1 C2 S1 -9.2(3) yes
C5 C1 C2 S1 169.64(17) ?
N1 S1 C2 O2 -114.93(16) ?
N1 S1 C2 C1 7.88(16) yes
N1 S1 C2 C3 123.12(17) ?
C24 O3 C3 O1 -54.8(3) no
C24 O3 C3 C10 64.5(3) ?
C24 O3 C3 C2 -170.1(2) ?
C4 O1 C3 O3 -65.4(3) ?
C4 O1 C3 C10 170.74(19) ?
C4 O1 C3 C2 48.2(3) ?
O2 C2 C3 O3 176.19(17) yes
C1 C2 C3 O3 55.7(2) ?
S1 C2 C3 O3 -57.1(2) ?
O2 C2 C3 O1 58.9(2) ?
C1 C2 C3 O1 -61.5(2) ?
S1 C2 C3 O1 -174.33(15) ?
O2 C2 C3 C10 -58.7(2) yes
C1 C2 C3 C10 -179.1(2) ?
S1 C2 C3 C10 68.1(2) ?
C3 O1 C4 C9 163.1(2) ?
C3 O1 C4 C5 -18.3(3) ?
O1 C4 C5 C6 -177.2(2) ?
C9 C4 C5 C6 1.3(4) ?
O1 C4 C5 C1 2.4(4) ?
C9 C4 C5 C1 -179.0(2) ?
N2 C1 C5 C4 158.5(2) ?
C2 C1 C5 C4 -20.2(3) ?
N2 C1 C5 C6 -21.9(4) ?
C2 C1 C5 C6 159.4(2) ?
C22 O4 C6 C7 1.3(4) ?
C22 O4 C6 C5 -176.5(2) ?
C4 C5 C6 O4 177.2(2) ?
C1 C5 C6 O4 -2.4(3) ?
C4 C5 C6 C7 -0.6(4) ?
C1 C5 C6 C7 179.8(2) ?
O4 C6 C7 C8 -177.5(2) ?
C5 C6 C7 C8 0.2(4) ?
C23 O5 C8 C7 -5.7(4) ?
C23 O5 C8 C9 174.4(2) ?
C6 C7 C8 O5 179.7(2) ?
C6 C7 C8 C9 -0.4(4) ?
O1 C4 C9 C8 177.0(2) ?
C5 C4 C9 C8 -1.6(4) ?
O1 C4 C9 Cl1 -3.6(3) ?
C5 C4 C9 Cl1 177.8(2) ?
O5 C8 C9 C4 -179.0(2) ?
C7 C8 C9 C4 1.1(4) ?
O5 C8 C9 Cl1 1.6(3) ?
C7 C8 C9 Cl1 -178.3(2) ?
O3 C3 C10 C15 27.2(3) ?
O1 C3 C10 C15 148.8(2) no
C2 C3 C10 C15 -93.0(3) ?
O3 C3 C10 C11 -154.9(2) ?
O1 C3 C10 C11 -33.3(3) ?
C2 C3 C10 C11 84.9(3) ?
C15 C10 C11 C12 -1.6(4) ?
C3 C10 C11 C12 -179.5(2) ?
C10 C11 C12 C13 0.0(4) ?
C11 C12 C13 C14 2.0(4) ?
C11 C12 C13 Cl2 -178.3(2) ?
C12 C13 C14 C15 -2.4(4) ?
Cl2 C13 C14 C15 177.9(2) ?
C11 C10 C15 C14 1.2(4) ?
C3 C10 C15 C14 179.2(2) ?
C13 C14 C15 C10 0.7(4) ?
N2 N1 C16 C21 6.4(3) ?
S1 N1 C16 C21 -131.8(2) no
N2 N1 C16 C17 -168.2(2) ?
S1 N1 C16 C17 53.6(3) ?
C21 C16 C17 C18 2.1(4) ?
N1 C16 C17 C18 176.8(2) ?
C21 C16 C17 Cl3 -174.62(19) ?
N1 C16 C17 Cl3 0.1(3) ?
C16 C17 C18 C19 -1.2(4) ?
Cl3 C17 C18 C19 175.57(19) ?
C17 C18 C19 C20 -1.0(4) ?
C17 C18 C19 N3 -179.2(2) ?
O6 N3 C19 C18 13.9(4) ?
O7 N3 C19 C18 -165.4(2) ?
O6 N3 C19 C20 -164.3(2) ?
O7 N3 C19 C20 16.4(4) ?
C18 C19 C20 C21 2.1(4) ?
N3 C19 C20 C21 -179.7(2) ?
C19 C20 C21 C16 -1.1(4) ?
C17 C16 C21 C20 -0.9(4) ?
N1 C16 C21 C20 -175.7(2) ?
C3 O3 C24 C25 122.6(3) ?
C2 O2 C26 C27 -174.1(2) ?

loop_
_cod_related_entry_id
_cod_related_entry_database
_cod_related_entry_code
1 ChemSpider 17282985
